data_7010734
loop_
_publ_author_name
'Harrison, William T. A.'
'Howie, R. Alan'
'Munro, Craig M.'
'Wardell, James L.'

_publ_section_title
;
 Monomer--polymer forms of solid, unsolvated, 5-coordinate
 halodimethyl(2-diphenylphosphinylethyl)stannanes, XMe2SnCH2CH2P(O)Ph2
 (X&#x00A0;=&#x00A0;Cl, Br or I). Effects of different
 recrystallisation media
;
_journal_issue 18
_journal_name_full 'Journal of the Chemical Society, Dalton Transactions'
_journal_page_first 2593
_journal_paper_doi 10.1039/b103107b
_journal_year 2001
_chemical_formula_moiety 'C16 H20 I O P Sn'
_chemical_formula_sum 'C16 H20 I O P Sn'
_chemical_formula_weight 504.88
_chemical_name_systematic
; 
Iododimethy(2-diphenylphosphinoethyl-C,O)stannane
;
_space_group_IT_number 14
_symmetry_cell_setting monoclinic
_symmetry_space_group_name_Hall '-P 2yn'
_symmetry_space_group_name_H-M 'P 1 21/n 1'
_atom_sites_solution_hydrogens geom
_atom_sites_solution_primary heavy
_atom_sites_solution_secondary difmap
_audit_creation_method SHELXL-97
_cell_angle_alpha 90.00
_cell_angle_beta 95.722(2)
_cell_angle_gamma 90.00
_cell_formula_units_Z 4
_cell_length_a 13.5071(12)
_cell_length_b 10.2104(9)
_cell_length_c 13.8162(10)
_cell_measurement_reflns_used 16105
_cell_measurement_temperature 150(2)
_cell_measurement_theta_max 27.44
_cell_measurement_theta_min 2.01
_cell_volume 1895.9(3)
_computing_cell_refinement 'DENZO and COLLECT'
_computing_data_collection 'DENZO (Otwinowski & Minor, 1997) and COLLECT (Hooft, 1998)'
_computing_data_reduction 'DENZO and COLLECT'
_computing_molecular_graphics 'ORTEP-3 (Farrugia, 1997)'
_computing_publication_material SHELXL-97
_computing_structure_refinement 'SHELXL-97 (Sheldrick, 1997)'
_computing_structure_solution 'SHELXS-86 (Sheldrick, 1990)'
_diffrn_ambient_temperature 150(2)
_diffrn_detector_area_resol_mean 9.091
_diffrn_measured_fraction_theta_full 0.934
_diffrn_measured_fraction_theta_max 0.934
_diffrn_measurement_device_type 'Enraf Nonius KappaCCD area detector'
_diffrn_measurement_method '\f and \w scans to fill Ewald sphere'
_diffrn_radiation_monochromator graphite
_diffrn_radiation_source 'Enraf Nonius FR591 rotating anode'
_diffrn_radiation_type MoK\a
_diffrn_radiation_wavelength 0.71073
_diffrn_reflns_av_R_equivalents 0.0931
_diffrn_reflns_av_sigmaI/netI 0.1177
_diffrn_reflns_limit_h_max 17
_diffrn_reflns_limit_h_min -17
_diffrn_reflns_limit_k_max 13
_diffrn_reflns_limit_k_min -12
_diffrn_reflns_limit_l_max 17
_diffrn_reflns_limit_l_min -17
_diffrn_reflns_number 16105
_diffrn_reflns_theta_full 27.44
_diffrn_reflns_theta_max 27.44
_diffrn_reflns_theta_min 2.01
_diffrn_standards_decay_% 0
_diffrn_standards_number 0
_exptl_absorpt_coefficient_mu 3.055
_exptl_absorpt_correction_T_max 0.933
_exptl_absorpt_correction_T_min 0.811
_exptl_absorpt_correction_type multi-scan
_exptl_absorpt_process_details '(SORTAV: Blessing, 1995, 1997)'
_exptl_crystal_colour colourless
_exptl_crystal_density_diffrn 1.769
_exptl_crystal_density_method 'not measured'
_exptl_crystal_description block
_exptl_crystal_F_000 968
_exptl_crystal_size_max 0.10
_exptl_crystal_size_mid 0.04
_exptl_crystal_size_min 0.02
_refine_diff_density_max 1.708
_refine_diff_density_min -0.891
_refine_diff_density_rms 0.204
_refine_ls_extinction_method none
_refine_ls_goodness_of_fit_ref 1.014
_refine_ls_hydrogen_treatment constr
_refine_ls_matrix_type full
_refine_ls_number_parameters 183
_refine_ls_number_reflns 4272
_refine_ls_number_restraints 0
_refine_ls_restrained_S_all 1.014
_refine_ls_R_factor_all 0.1190
_refine_ls_R_factor_gt 0.0503
_refine_ls_shift/su_max 0.000
_refine_ls_shift/su_mean 0.000
_refine_ls_structure_factor_coef Fsqd
_refine_ls_weighting_details 'calc w=1/[\s^2^(Fo^2^)+(0.0605P)^2^] where P=(Fo^2^+2Fc^2^)/3'
_refine_ls_weighting_scheme calc
_refine_ls_wR_factor_gt 0.1067
_refine_ls_wR_factor_ref 0.1366
_reflns_number_gt 2484
_reflns_number_total 4272
_reflns_threshold_expression I>2\s(I)
_cod_data_source_file b103107b.txt
_cod_data_source_block imlt
_cod_original_sg_symbol_H-M 'P 21/n'
_cod_database_code 7010734

loop_
_symmetry_equiv_pos_as_xyz
'x, y, z'
'-x+1/2, y+1/2, -z+1/2'
'-x, -y, -z'
'x-1/2, -y-1/2, z-1/2'

loop_
_atom_site_label
_atom_site_type_symbol
_atom_site_fract_x
_atom_site_fract_y
_atom_site_fract_z
_atom_site_U_iso_or_equiv
_atom_site_adp_type
_atom_site_occupancy
_atom_site_calc_flag
_atom_site_refinement_flags
_atom_site_disorder_assembly
_atom_site_disorder_group
Sn1 Sn 0.31654(4) 0.13140(5) 0.00348(3) 0.03225(18) Uani 1 d . . .
I1 I 0.38384(4) 0.01355(5) 0.19281(3) 0.04148(19) Uani 1 d . . .
P1 P 0.24050(15) 0.07017(19) -0.22237(13) 0.0300(5) Uani 1 d . . .
O1 O 0.2694(4) 0.1900(4) -0.1608(3) 0.0325(12) Uani 1 d . . .
C1 C 0.4478(6) 0.2411(8) -0.0047(6) 0.047(2) Uani 1 d . . .
H1A H 0.4305 0.3301 -0.0270 0.071 Uiso 1 calc R . .
H1B H 0.4886 0.1992 -0.0507 0.071 Uiso 1 calc R . .
H1C H 0.4853 0.2450 0.0597 0.071 Uiso 1 calc R . .
C2 C 0.1902(6) 0.2320(7) 0.0470(6) 0.044(2) Uani 1 d . . .
H2A H 0.2041 0.2616 0.1144 0.066 Uiso 1 calc R . .
H2B H 0.1328 0.1728 0.0419 0.066 Uiso 1 calc R . .
H2C H 0.1754 0.3079 0.0045 0.066 Uiso 1 calc R . .
C3 C 0.2945(7) -0.0621(7) -0.0571(5) 0.0384(19) Uani 1 d . . .
H3A H 0.3432 -0.1226 -0.0225 0.046 Uiso 1 calc R . .
H3B H 0.2270 -0.0929 -0.0460 0.046 Uiso 1 calc R . .
C4 C 0.3060(6) -0.0674(7) -0.1663(5) 0.0320(17) Uani 1 d . . .
H4A H 0.2779 -0.1501 -0.1945 0.038 Uiso 1 calc R . .
H4B H 0.3772 -0.0632 -0.1773 0.038 Uiso 1 calc R . .
C5 C 0.2735(6) 0.0853(7) -0.3446(5) 0.0318(17) Uani 1 d . . .
C6 C 0.2033(7) 0.0804(7) -0.4235(5) 0.039(2) Uani 1 d . . .
H6 H 0.1350 0.0691 -0.4146 0.046 Uiso 1 calc R . .
C7 C 0.2333(9) 0.0921(8) -0.5173(6) 0.061(3) Uani 1 d . . .
H7 H 0.1847 0.0891 -0.5719 0.073 Uiso 1 calc R . .
C8 C 0.3322(9) 0.1080(8) -0.5315(7) 0.060(3) Uani 1 d . . .
H8 H 0.3518 0.1148 -0.5955 0.072 Uiso 1 calc R . .
C9 C 0.4013(8) 0.1138(8) -0.4527(7) 0.057(3) Uani 1 d . . .
H9 H 0.4696 0.1251 -0.4619 0.069 Uiso 1 calc R . .
C10 C 0.3727(7) 0.1034(7) -0.3590(6) 0.044(2) Uani 1 d . . .
H10 H 0.4214 0.1088 -0.3046 0.052 Uiso 1 calc R . .
C11 C 0.1101(6) 0.0404(7) -0.2260(5) 0.0333(18) Uani 1 d . . .
C12 C 0.0463(6) 0.1397(7) -0.2029(5) 0.041(2) Uani 1 d . . .
H12 H 0.0721 0.2234 -0.1841 0.049 Uiso 1 calc R . .
C13 C -0.0565(7) 0.1162(8) -0.2074(6) 0.050(2) Uani 1 d . . .
H13 H -0.1007 0.1846 -0.1937 0.060 Uiso 1 calc R . .
C14 C -0.0927(6) -0.0061(8) -0.2317(6) 0.048(2) Uani 1 d . . .
H14 H -0.1622 -0.0224 -0.2335 0.057 Uiso 1 calc R . .
C15 C -0.0301(7) -0.1056(8) -0.2536(6) 0.044(2) Uani 1 d . . .
H15 H -0.0563 -0.1900 -0.2698 0.053 Uiso 1 calc R . .
C16 C 0.0713(6) -0.0827(8) -0.2520(5) 0.0396(19) Uani 1 d . . .
H16 H 0.1144 -0.1510 -0.2685 0.048 Uiso 1 calc R . .

loop_
_atom_site_aniso_label
_atom_site_aniso_U_11
_atom_site_aniso_U_22
_atom_site_aniso_U_33
_atom_site_aniso_U_23
_atom_site_aniso_U_13
_atom_site_aniso_U_12
Sn1 0.0313(3) 0.0311(3) 0.0336(3) -0.0008(2) 0.0000(2) -0.0002(2)
I1 0.0384(4) 0.0518(4) 0.0333(3) 0.0042(2) -0.0005(2) 0.0063(3)
P1 0.0283(12) 0.0306(11) 0.0306(10) -0.0024(8) 0.0002(8) 0.0002(9)
O1 0.036(3) 0.029(3) 0.032(3) 0.001(2) 0.002(2) -0.004(2)
C1 0.041(5) 0.057(6) 0.042(5) 0.004(4) -0.002(4) -0.009(5)
C2 0.046(6) 0.037(5) 0.050(5) 0.006(4) 0.010(4) 0.016(4)
C3 0.050(6) 0.024(4) 0.039(4) 0.001(3) -0.006(4) 0.000(4)
C4 0.026(4) 0.030(4) 0.039(4) 0.004(3) -0.003(3) 0.005(4)
C5 0.039(5) 0.026(4) 0.031(4) -0.002(3) 0.007(4) -0.001(4)
C6 0.055(6) 0.031(4) 0.029(4) 0.000(3) -0.003(4) 0.002(4)
C7 0.106(10) 0.042(5) 0.032(5) -0.002(4) -0.006(5) -0.002(6)
C8 0.096(9) 0.035(5) 0.053(6) 0.005(4) 0.027(6) 0.009(5)
C9 0.069(7) 0.048(6) 0.059(6) 0.004(4) 0.028(6) 0.002(5)
C10 0.044(6) 0.044(5) 0.044(5) 0.003(4) 0.011(4) 0.002(4)
C11 0.031(5) 0.037(4) 0.031(4) 0.000(3) 0.001(3) -0.002(4)
C12 0.044(6) 0.029(4) 0.049(5) -0.004(4) 0.005(4) 0.005(4)
C13 0.037(6) 0.048(6) 0.063(6) -0.012(4) 0.005(4) -0.001(5)
C14 0.019(5) 0.074(7) 0.049(5) 0.005(4) 0.000(4) 0.007(5)
C15 0.039(5) 0.037(5) 0.056(5) -0.002(4) 0.000(4) -0.005(4)
C16 0.034(5) 0.039(5) 0.045(4) -0.007(4) 0.001(4) 0.005(4)

loop_
_atom_type_symbol
_atom_type_description
_atom_type_scat_dispersion_real
_atom_type_scat_dispersion_imag
_atom_type_scat_source
C C 0.0033 0.0016 'International Tables Vol C Tables 4.2.6.8 and 6.1.1.4'
H H 0.0000 0.0000 'International Tables Vol C Tables 4.2.6.8 and 6.1.1.4'
I I -0.4742 1.8119 'International Tables Vol C Tables 4.2.6.8 and 6.1.1.4'
O O 0.0106 0.0060 'International Tables Vol C Tables 4.2.6.8 and 6.1.1.4'
P P 0.1023 0.0942 'International Tables Vol C Tables 4.2.6.8 and 6.1.1.4'
Sn Sn -0.6537 1.4246 'International Tables Vol C Tables 4.2.6.8 and 6.1.1.4'

loop_
_geom_angle_atom_site_label_1
_geom_angle_atom_site_label_2
_geom_angle_atom_site_label_3
_geom_angle
_geom_angle_site_symmetry_1
_geom_angle_site_symmetry_3
_geom_angle_publ_flag
C1 Sn1 C2 117.4(3) . . ?
C1 Sn1 C3 123.4(3) . . ?
C2 Sn1 C3 117.9(3) . . ?
C1 Sn1 O1 87.8(2) . . ?
C2 Sn1 O1 90.1(2) . . ?
C3 Sn1 O1 81.1(2) . . ?
C1 Sn1 I1 94.5(2) . . ?
C2 Sn1 I1 97.6(2) . . ?
C3 Sn1 I1 89.35(19) . . ?
O1 Sn1 I1 169.83(11) . . ?
O1 P1 C11 110.6(3) . . ?
O1 P1 C4 107.5(3) . . ?
C11 P1 C4 108.8(4) . . ?
O1 P1 C5 112.5(3) . . ?
C11 P1 C5 109.0(4) . . ?
C4 P1 C5 108.4(3) . . ?
P1 O1 Sn1 111.2(2) . . ?
C4 C3 Sn1 113.0(5) . . ?
C3 C4 P1 107.7(5) . . ?
C6 C5 C10 119.4(7) . . ?
C6 C5 P1 121.8(6) . . ?
C10 C5 P1 118.7(6) . . ?
C5 C6 C7 119.4(9) . . ?
C8 C7 C6 121.0(9) . . ?
C9 C8 C7 119.2(9) . . ?
C8 C9 C10 120.5(10) . . ?
C5 C10 C9 120.4(9) . . ?
C12 C11 C16 119.4(8) . . ?
C12 C11 P1 120.2(6) . . ?
C16 C11 P1 120.3(6) . . ?
C11 C12 C13 119.9(8) . . ?
C14 C13 C12 119.6(8) . . ?
C13 C14 C15 121.0(8) . . ?
C14 C15 C16 120.0(8) . . ?
C15 C16 C11 120.0(8) . . ?

loop_
_geom_bond_atom_site_label_1
_geom_bond_atom_site_label_2
_geom_bond_distance
_geom_bond_site_symmetry_2
_geom_bond_publ_flag
Sn1 C1 2.110(8) . ?
Sn1 C2 2.129(7) . ?
Sn1 C3 2.154(7) . ?
Sn1 O1 2.373(4) . ?
Sn1 I1 2.9399(7) . ?
P1 O1 1.518(5) . ?
P1 C11 1.783(8) . ?
P1 C4 1.794(7) . ?
P1 C5 1.795(7) . ?
C3 C4 1.534(9) . ?
C5 C6 1.373(10) . ?
C5 C10 1.386(11) . ?
C6 C7 1.400(11) . ?
C7 C8 1.379(14) . ?
C8 C9 1.363(14) . ?
C9 C10 1.392(11) . ?
C11 C12 1.388(10) . ?
C11 C16 1.395(10) . ?
C12 C13 1.404(12) . ?
C13 C14 1.370(11) . ?
C14 C15 1.375(11) . ?
C15 C16 1.388(11) . ?

loop_
_geom_torsion_atom_site_label_1
_geom_torsion_atom_site_label_2
_geom_torsion_atom_site_label_3
_geom_torsion_atom_site_label_4
_geom_torsion
_geom_torsion_site_symmetry_1
_geom_torsion_site_symmetry_2
_geom_torsion_site_symmetry_3
_geom_torsion_site_symmetry_4
_geom_torsion_publ_flag
C11 P1 O1 Sn1 91.8(3) . . . . ?
C4 P1 O1 Sn1 -26.8(4) . . . . ?
C5 P1 O1 Sn1 -146.1(3) . . . . ?
C1 Sn1 O1 P1 128.7(4) . . . . ?
C2 Sn1 O1 P1 -113.9(3) . . . . ?
C3 Sn1 O1 P1 4.4(3) . . . . ?
I1 Sn1 O1 P1 25.4(9) . . . . ?
C1 Sn1 C3 C4 -57.1(7) . . . . ?
C2 Sn1 C3 C4 109.7(6) . . . . ?
O1 Sn1 C3 C4 24.3(5) . . . . ?
I1 Sn1 C3 C4 -152.0(6) . . . . ?
Sn1 C3 C4 P1 -44.5(7) . . . . ?
O1 P1 C4 C3 46.5(6) . . . . ?
C11 P1 C4 C3 -73.2(6) . . . . ?
C5 P1 C4 C3 168.4(5) . . . . ?
O1 P1 C5 C6 -119.9(6) . . . . ?
C11 P1 C5 C6 3.1(7) . . . . ?
C4 P1 C5 C6 121.4(6) . . . . ?
O1 P1 C5 C10 59.6(7) . . . . ?
C11 P1 C5 C10 -177.4(6) . . . . ?
C4 P1 C5 C10 -59.1(7) . . . . ?
C10 C5 C6 C7 0.8(11) . . . . ?
P1 C5 C6 C7 -179.7(6) . . . . ?
C5 C6 C7 C8 0.3(12) . . . . ?
C6 C7 C8 C9 -0.8(14) . . . . ?
C7 C8 C9 C10 0.2(13) . . . . ?
C6 C5 C10 C9 -1.3(11) . . . . ?
P1 C5 C10 C9 179.1(6) . . . . ?
C8 C9 C10 C5 0.8(12) . . . . ?
O1 P1 C11 C12 19.4(7) . . . . ?
C4 P1 C11 C12 137.3(6) . . . . ?
C5 P1 C11 C12 -104.7(6) . . . . ?
O1 P1 C11 C16 -160.5(6) . . . . ?
C4 P1 C11 C16 -42.6(7) . . . . ?
C5 P1 C11 C16 75.4(7) . . . . ?
C16 C11 C12 C13 -1.1(11) . . . . ?
P1 C11 C12 C13 179.0(6) . . . . ?
C11 C12 C13 C14 2.0(12) . . . . ?
C12 C13 C14 C15 -1.2(13) . . . . ?
C13 C14 C15 C16 -0.5(13) . . . . ?
C14 C15 C16 C11 1.4(12) . . . . ?
C12 C11 C16 C15 -0.6(11) . . . . ?
P1 C11 C16 C15 179.3(6) . . . . ?
